data_2228718
loop_
_publ_author_name
'Ikmal Hisham, Nurul Azimah'
'Suleiman Gwaram, Nura'
'Khaledi, Hamid'
'Mohd Ali, Hapipah'

_publ_section_title
;
 Chlorido(2-{1-[(2-morpholinoethyl)imino]ethyl}phenolato-\k^3^<i>N</i>,<i>N</i>',<i>O</i>)copper(II)
;
_journal_coeditor_code GK2329
_journal_issue 1
_journal_name_full 'Acta Crystallographica Section E'
_journal_page_first m57
_journal_paper_doi 10.1107/S1600536810051160
_journal_volume 67
_journal_year 2011
_chemical_formula_iupac '[Cu Cl (C14 H19 N2 O2)]'
_chemical_formula_moiety 'C14 H19 Cl Cu N2 O2'
_chemical_formula_sum 'C14 H19 Cl Cu N2 O2'
_chemical_formula_weight 346.30
_chemical_name_systematic
;
Chlorido(2-{1-[(2-morpholinoethyl)imino]ethyl}phenolato-
\k^3^<i>N</i>,<i>N</i>',<i>O</i>)copper(II)
;
_space_group_IT_number 14
_symmetry_cell_setting monoclinic
_symmetry_space_group_name_Hall '-P 2ybc'
_symmetry_space_group_name_H-M 'P 1 21/c 1'
_atom_sites_solution_hydrogens geom
_atom_sites_solution_primary direct
_atom_sites_solution_secondary difmap
_audit_creation_method SHELXL-97
_cell_angle_alpha 90.00
_cell_angle_beta 93.493(3)
_cell_angle_gamma 90.00
_cell_formula_units_Z 4
_cell_length_a 10.7122(4)
_cell_length_b 17.1657(7)
_cell_length_c 7.7638(3)
_cell_measurement_reflns_used 4663
_cell_measurement_temperature 100(2)
_cell_measurement_theta_max 28.77
_cell_measurement_theta_min 2.37
_cell_volume 1424.97(10)
_computing_cell_refinement 'SAINT (Bruker, 2007)'
_computing_data_collection 'APEX2 (Bruker, 2007)'
_computing_data_reduction 'SAINT (Bruker, 2007)'
_computing_molecular_graphics 'XSEED (Barbour, 2001)'
_computing_publication_material
;
SHELXL97 (Sheldrick, 2008) and publCIF (Westrip, 2010)
;
_computing_structure_refinement 'SHELXL97 (Sheldrick, 2008)'
_computing_structure_solution 'SHELXS97 (Sheldrick, 2008)'
_diffrn_ambient_temperature 100(2)
_diffrn_measured_fraction_theta_full 0.998
_diffrn_measured_fraction_theta_max 0.998
_diffrn_measurement_device_type 'Bruker APEXII CCD'
_diffrn_measurement_method '\f and \w'
_diffrn_radiation_monochromator graphite
_diffrn_radiation_source 'fine-focus sealed tube'
_diffrn_radiation_type MoK\a
_diffrn_radiation_wavelength 0.71073
_diffrn_reflns_av_R_equivalents 0.0342
_diffrn_reflns_av_sigmaI/netI 0.0298
_diffrn_reflns_limit_h_max 12
_diffrn_reflns_limit_h_min -12
_diffrn_reflns_limit_k_max 20
_diffrn_reflns_limit_k_min -20
_diffrn_reflns_limit_l_max 9
_diffrn_reflns_limit_l_min -6
_diffrn_reflns_number 10834
_diffrn_reflns_theta_full 25.00
_diffrn_reflns_theta_max 25.00
_diffrn_reflns_theta_min 2.24
_exptl_absorpt_coefficient_mu 1.722
_exptl_absorpt_correction_T_max 0.8890
_exptl_absorpt_correction_T_min 0.6173
_exptl_absorpt_correction_type multi-scan
_exptl_absorpt_process_details '(SADABS; Sheldrick, 1996)'
_exptl_crystal_colour blue
_exptl_crystal_density_diffrn 1.614
_exptl_crystal_density_method 'not measured'
_exptl_crystal_description plate
_exptl_crystal_F_000 716
_exptl_crystal_size_max 0.31
_exptl_crystal_size_mid 0.22
_exptl_crystal_size_min 0.07
_refine_diff_density_max 0.813
_refine_diff_density_min -1.149
_refine_ls_extinction_method none
_refine_ls_goodness_of_fit_ref 1.102
_refine_ls_hydrogen_treatment constr
_refine_ls_matrix_type full
_refine_ls_number_parameters 183
_refine_ls_number_reflns 2506
_refine_ls_number_restraints 0
_refine_ls_restrained_S_all 1.102
_refine_ls_R_factor_all 0.0465
_refine_ls_R_factor_gt 0.0431
_refine_ls_shift/su_max 0.000
_refine_ls_shift/su_mean 0.000
_refine_ls_structure_factor_coef Fsqd
_refine_ls_weighting_details 'calc w=1/[\s^2^(Fo^2^)+(0.0000P)^2^+6.7834P] where P=(Fo^2^+2Fc^2^)/3'
_refine_ls_weighting_scheme calc
_refine_ls_wR_factor_gt 0.0942
_refine_ls_wR_factor_ref 0.0955
_reflns_number_gt 2313
_reflns_number_total 2506
_reflns_threshold_expression I>2sigma(I)
_cod_data_source_file gk2329.cif
_cod_data_source_block I
_cod_original_sg_symbol_H-M 'P 21/c'
_cod_database_code 2228718
_cod_database_fobs_code 2228718

loop_
_symmetry_equiv_pos_as_xyz
'x, y, z'
'-x, y+1/2, -z+1/2'
'-x, -y, -z'
'x, -y-1/2, z-1/2'

loop_
_atom_site_type_symbol
_atom_site_label
_atom_site_fract_x
_atom_site_fract_y
_atom_site_fract_z
_atom_site_U_iso_or_equiv
_atom_site_adp_type
_atom_site_calc_flag
_atom_site_refinement_flags
_atom_site_occupancy
_atom_site_disorder_assembly
_atom_site_disorder_group
Cu Cu1 0.51091(4) 0.13385(3) 0.49248(6) 0.01131(15) Uani d . 1 . .
Cl Cl1 0.35700(9) 0.11054(6) 0.28748(12) 0.0166(2) Uani d . 1 . .
O O1 0.6167(3) 0.17572(17) 0.3321(4) 0.0177(6) Uani d . 1 . .
O O2 0.1491(3) 0.09423(18) 0.8080(4) 0.0209(7) Uani d . 1 . .
N N1 0.6497(3) 0.1116(2) 0.6556(4) 0.0152(8) Uani d . 1 . .
N N2 0.3974(3) 0.12315(19) 0.6943(4) 0.0125(7) Uani d . 1 . .
C C1 0.7370(4) 0.1654(2) 0.3291(5) 0.0138(8) Uani d . 1 . .
C C2 0.7957(4) 0.1964(2) 0.1849(6) 0.0169(9) Uani d . 1 . .
H H2 0.7470 0.2253 0.1008 0.020 Uiso calc R 1 . .
C C3 0.9208(4) 0.1858(2) 0.1639(6) 0.0195(10) Uani d . 1 . .
H H3 0.9571 0.2063 0.0648 0.023 Uiso calc R 1 . .
C C4 0.9953(4) 0.1448(3) 0.2879(6) 0.0224(10) Uani d . 1 . .
H H4 1.0816 0.1365 0.2722 0.027 Uiso calc R 1 . .
C C5 0.9423(4) 0.1168(2) 0.4322(6) 0.0168(9) Uani d . 1 . .
H H5 0.9939 0.0903 0.5173 0.020 Uiso calc R 1 . .
C C6 0.8129(4) 0.1261(2) 0.4589(5) 0.0140(8) Uani d . 1 . .
C C7 0.7669(4) 0.1010(2) 0.6241(6) 0.0141(9) Uani d . 1 . .
C C8 0.8561(4) 0.0640(3) 0.7551(6) 0.0217(10) Uani d . 1 . .
H H8A 0.8092 0.0353 0.8391 0.033 Uiso calc R 1 . .
H H8B 0.9068 0.1044 0.8148 0.033 Uiso calc R 1 . .
H H8C 0.9110 0.0279 0.6974 0.033 Uiso calc R 1 . .
C C9 0.6058(4) 0.0955(3) 0.8300(5) 0.0171(9) Uani d . 1 . .
H H9A 0.6696 0.1123 0.9199 0.021 Uiso calc R 1 . .
H H9B 0.5911 0.0389 0.8440 0.021 Uiso calc R 1 . .
C C10 0.4853(4) 0.1402(3) 0.8475(6) 0.0206(9) Uani d . 1 . .
H H10A 0.4467 0.1245 0.9549 0.025 Uiso calc R 1 . .
H H10B 0.5030 0.1967 0.8539 0.025 Uiso calc R 1 . .
C C11 0.3417(4) 0.0438(2) 0.6993(5) 0.0122(8) Uani d . 1 . .
H H11A 0.4089 0.0052 0.7246 0.015 Uiso calc R 1 . .
H H11B 0.3010 0.0313 0.5847 0.015 Uiso calc R 1 . .
C C12 0.2454(4) 0.0379(2) 0.8359(5) 0.0170(9) Uani d . 1 . .
H H12A 0.2082 -0.0149 0.8327 0.020 Uiso calc R 1 . .
H H12B 0.2875 0.0457 0.9517 0.020 Uiso calc R 1 . .
C C13 0.2030(4) 0.1704(3) 0.8178(6) 0.0204(10) Uani d . 1 . .
H H13A 0.2462 0.1780 0.9329 0.025 Uiso calc R 1 . .
H H13B 0.1359 0.2100 0.8033 0.025 Uiso calc R 1 . .
C C14 0.2951(4) 0.1817(2) 0.6801(6) 0.0187(9) Uani d . 1 . .
H H14A 0.2506 0.1775 0.5649 0.022 Uiso calc R 1 . .
H H14B 0.3315 0.2346 0.6906 0.022 Uiso calc R 1 . .

loop_
_atom_site_aniso_label
_atom_site_aniso_U_11
_atom_site_aniso_U_22
_atom_site_aniso_U_33
_atom_site_aniso_U_12
_atom_site_aniso_U_13
_atom_site_aniso_U_23
Cu1 0.0114(3) 0.0124(2) 0.0102(2) -0.0004(2) 0.00097(19) 0.00130(19)
Cl1 0.0189(5) 0.0203(5) 0.0101(5) -0.0007(4) -0.0027(4) 0.0009(4)
O1 0.0153(15) 0.0196(16) 0.0184(16) -0.0014(12) 0.0031(12) 0.0058(13)
O2 0.0119(15) 0.0287(17) 0.0220(17) 0.0000(13) 0.0014(13) 0.0008(14)
N1 0.0170(18) 0.0164(18) 0.0122(18) -0.0036(14) 0.0004(15) 0.0011(14)
N2 0.0171(17) 0.0128(17) 0.0073(17) -0.0002(14) -0.0006(13) 0.0012(13)
C1 0.015(2) 0.0110(19) 0.015(2) -0.0025(16) 0.0002(16) -0.0040(16)
C2 0.022(2) 0.012(2) 0.017(2) -0.0015(17) 0.0020(18) 0.0000(17)
C3 0.025(2) 0.016(2) 0.018(2) -0.0056(18) 0.0070(18) -0.0009(18)
C4 0.016(2) 0.020(2) 0.032(3) -0.0030(18) 0.0042(19) -0.004(2)
C5 0.015(2) 0.014(2) 0.021(2) 0.0006(16) 0.0000(18) -0.0024(17)
C6 0.016(2) 0.011(2) 0.015(2) 0.0001(16) 0.0013(17) -0.0023(16)
C7 0.015(2) 0.0091(19) 0.018(2) -0.0009(16) -0.0015(17) -0.0016(16)
C8 0.013(2) 0.031(3) 0.021(2) 0.0014(19) 0.0002(18) 0.006(2)
C9 0.018(2) 0.026(2) 0.007(2) -0.0061(18) -0.0030(17) 0.0033(17)
C10 0.020(2) 0.022(2) 0.020(2) -0.0029(19) 0.0016(19) -0.0059(19)
C11 0.017(2) 0.0096(19) 0.010(2) -0.0004(16) 0.0003(16) 0.0004(15)
C12 0.018(2) 0.020(2) 0.014(2) -0.0048(17) -0.0005(17) 0.0006(17)
C13 0.017(2) 0.022(2) 0.022(2) 0.0066(18) 0.0015(18) -0.0004(19)
C14 0.026(2) 0.013(2) 0.016(2) 0.0030(18) 0.0002(18) 0.0008(17)

loop_
_atom_type_symbol
_atom_type_description
_atom_type_scat_dispersion_real
_atom_type_scat_dispersion_imag
_atom_type_scat_source
C C 0.0033 0.0016 'International Tables Vol C Tables 4.2.6.8 and 6.1.1.4'
H H 0.0000 0.0000 'International Tables Vol C Tables 4.2.6.8 and 6.1.1.4'
Cl Cl 0.1484 0.1585 'International Tables Vol C Tables 4.2.6.8 and 6.1.1.4'
Cu Cu 0.3201 1.2651 'International Tables Vol C Tables 4.2.6.8 and 6.1.1.4'
N N 0.0061 0.0033 'International Tables Vol C Tables 4.2.6.8 and 6.1.1.4'
O O 0.0106 0.0060 'International Tables Vol C Tables 4.2.6.8 and 6.1.1.4'

loop_
_geom_angle_atom_site_label_1
_geom_angle_atom_site_label_2
_geom_angle_atom_site_label_3
_geom_angle_site_symmetry_1
_geom_angle_site_symmetry_3
_geom_angle
_geom_angle_publ_flag
O1 Cu1 N1 . . 92.21(14) y
O1 Cu1 N2 . . 162.15(13) y
N1 Cu1 N2 . . 87.14(14) y
O1 Cu1 Cl1 . . 92.57(10) y
N1 Cu1 Cl1 . . 158.07(11) y
N2 Cu1 Cl1 . . 94.66(10) y
C1 O1 Cu1 . . 126.7(3) ?
C12 O2 C13 . . 109.1(3) ?
C7 N1 C9 . . 120.4(4) ?
C7 N1 Cu1 . . 127.9(3) ?
C9 N1 Cu1 . . 111.1(3) ?
C14 N2 C11 . . 109.0(3) ?
C14 N2 C10 . . 110.6(3) ?
C11 N2 C10 . . 113.0(3) ?
C14 N2 Cu1 . . 110.6(2) ?
C11 N2 Cu1 . . 111.1(2) ?
C10 N2 Cu1 . . 102.4(2) ?
O1 C1 C2 . . 116.7(4) ?
O1 C1 C6 . . 125.1(4) ?
C2 C1 C6 . . 118.2(4) ?
C3 C2 C1 . . 121.8(4) ?
C3 C2 H2 . . 119.1 ?
C1 C2 H2 . . 119.1 ?
C2 C3 C4 . . 120.3(4) ?
C2 C3 H3 . . 119.9 ?
C4 C3 H3 . . 119.9 ?
C5 C4 C3 . . 119.3(4) ?
C5 C4 H4 . . 120.3 ?
C3 C4 H4 . . 120.3 ?
C4 C5 C6 . . 122.3(4) ?
C4 C5 H5 . . 118.9 ?
C6 C5 H5 . . 118.9 ?
C5 C6 C1 . . 118.0(4) ?
C5 C6 C7 . . 118.5(4) ?
C1 C6 C7 . . 123.3(4) ?
N1 C7 C6 . . 120.1(4) ?
N1 C7 C8 . . 120.9(4) ?
C6 C7 C8 . . 119.0(4) ?
C7 C8 H8A . . 109.5 ?
C7 C8 H8B . . 109.5 ?
H8A C8 H8B . . 109.5 ?
C7 C8 H8C . . 109.5 ?
H8A C8 H8C . . 109.5 ?
H8B C8 H8C . . 109.5 ?
N1 C9 C10 . . 107.8(3) ?
N1 C9 H9A . . 110.1 ?
C10 C9 H9A . . 110.1 ?
N1 C9 H9B . . 110.1 ?
C10 C9 H9B . . 110.1 ?
H9A C9 H9B . . 108.5 ?
N2 C10 C9 . . 109.1(3) ?
N2 C10 H10A . . 109.9 ?
C9 C10 H10A . . 109.9 ?
N2 C10 H10B . . 109.9 ?
C9 C10 H10B . . 109.9 ?
H10A C10 H10B . . 108.3 ?
N2 C11 C12 . . 111.6(3) ?
N2 C11 H11A . . 109.3 ?
C12 C11 H11A . . 109.3 ?
N2 C11 H11B . . 109.3 ?
C12 C11 H11B . . 109.3 ?
H11A C11 H11B . . 108.0 ?
O2 C12 C11 . . 111.3(3) ?
O2 C12 H12A . . 109.4 ?
C11 C12 H12A . . 109.4 ?
O2 C12 H12B . . 109.4 ?
C11 C12 H12B . . 109.4 ?
H12A C12 H12B . . 108.0 ?
O2 C13 C14 . . 111.0(4) ?
O2 C13 H13A . . 109.4 ?
C14 C13 H13A . . 109.4 ?
O2 C13 H13B . . 109.4 ?
C14 C13 H13B . . 109.4 ?
H13A C13 H13B . . 108.0 ?
N2 C14 C13 . . 111.8(3) ?
N2 C14 H14A . . 109.3 ?
C13 C14 H14A . . 109.3 ?
N2 C14 H14B . . 109.3 ?
C13 C14 H14B . . 109.3 ?
H14A C14 H14B . . 107.9 ?

loop_
_geom_bond_atom_site_label_1
_geom_bond_atom_site_label_2
_geom_bond_site_symmetry_2
_geom_bond_distance
_geom_bond_publ_flag
Cu1 O1 . 1.877(3) y
Cu1 N1 . 1.932(3) y
Cu1 N2 . 2.050(3) y
Cu1 Cl1 . 2.2565(11) y
O1 C1 . 1.302(5) ?
O2 C12 . 1.422(5) ?
O2 C13 . 1.430(5) ?
N1 C7 . 1.306(5) ?
N1 C9 . 1.486(5) ?
N2 C14 . 1.485(5) ?
N2 C11 . 1.488(5) ?
N2 C10 . 1.500(5) ?
C1 C2 . 1.421(6) ?
C1 C6 . 1.426(6) ?
C2 C3 . 1.373(6) ?
C2 H2 . 0.9500 ?
C3 C4 . 1.401(6) ?
C3 H3 . 0.9500 ?
C4 C5 . 1.374(6) ?
C4 H4 . 0.9500 ?
C5 C6 . 1.423(6) ?
C5 H5 . 0.9500 ?
C6 C7 . 1.466(6) ?
C7 C8 . 1.495(6) ?
C8 H8A . 0.9800 ?
C8 H8B . 0.9800 ?
C8 H8C . 0.9800 ?
C9 C10 . 1.515(6) ?
C9 H9A . 0.9900 ?
C9 H9B . 0.9900 ?
C10 H10A . 0.9900 ?
C10 H10B . 0.9900 ?
C11 C12 . 1.527(6) ?
C11 H11A . 0.9900 ?
C11 H11B . 0.9900 ?
C12 H12A . 0.9900 ?
C12 H12B . 0.9900 ?
C13 C14 . 1.511(6) ?
C13 H13A . 0.9900 ?
C13 H13B . 0.9900 ?
C14 H14A . 0.9900 ?
C14 H14B . 0.9900 ?

loop_
_geom_hbond_atom_site_label_D
_geom_hbond_atom_site_label_H
_geom_hbond_atom_site_label_A
_geom_hbond_site_symmetry_A
_geom_hbond_distance_DH
_geom_hbond_distance_HA
_geom_hbond_distance_DA
_geom_hbond_angle_DHA
_geom_hbond_publ_flag
C14 H14A Cl1 . 0.99 2.75 3.386(4) 123 y
C11 H11B Cl1 . 0.99 2.78 3.409(4) 122 y
C14 H14B Cl1 4_566 0.99 2.77 3.713(4) 159 y
C10 H10B O1 4_566 0.99 2.52 3.465(5) 160 y
C9 H9B Cl1 3_656 0.99 2.83 3.680(5) 144 y
